data_1566282
loop_
_publ_author_name
'Cao, Hai-Yan'
'Yi, Cheng'
'Sun, Sen-Feng'
'Li, Yong'
'Liu, Yun-Bao'

_publ_section_title
;
 Anti-inflammatory Dimeric Tetrahydroxanthones from an Endophytic
 <i>Muyocopron laterale</i>.
;
_journal_issue 1
_journal_name_full 'Journal of natural products'
_journal_page_first 148
_journal_page_last 161
_journal_paper_doi 10.1021/acs.jnatprod.1c00878
_journal_volume 85
_journal_year 2022
_chemical_absolute_configuration ad
_chemical_formula_moiety 'C32 H34 O11'
_chemical_formula_sum 'C32 H34 O11'
_chemical_formula_weight 594.59
_space_group_crystal_system triclinic
_space_group_IT_number 1
_space_group_name_Hall 'P 1'
_space_group_name_H-M_alt 'P 1'
_atom_sites_solution_hydrogens geom
_atom_sites_solution_primary direct
_audit_creation_date 2021-01-08
_audit_creation_method
;
Olex2 1.3
(compiled 2020.11.12 svn.r5f609507 for OlexSys, GUI svn.r6226)
;
_cell_angle_alpha 71.686(4)
_cell_angle_beta 80.813(4)
_cell_angle_gamma 86.650(4)
_cell_formula_units_Z 1
_cell_length_a 7.3468(4)
_cell_length_b 9.5870(4)
_cell_length_c 10.3986(5)
_cell_measurement_reflns_used 11743
_cell_measurement_temperature 100.00(10)
_cell_measurement_theta_max 68.8410
_cell_measurement_theta_min 4.4650
_cell_volume 686.37(6)
_computing_cell_refinement 'CrysAlisPro 1.171.40.84a (Rigaku OD, 2020)'
_computing_data_collection 'CrysAlisPro 1.171.40.84a (Rigaku OD, 2020)'
_computing_data_reduction 'CrysAlisPro 1.171.40.84a (Rigaku OD, 2020)'
_computing_molecular_graphics 'Olex2 1.3 (Dolomanov et al., 2009)'
_computing_publication_material 'Olex2 1.3 (Dolomanov et al., 2009)'
_computing_structure_refinement 'SHELXL 2018/3 (Sheldrick, 2015)'
_computing_structure_solution 'SHELXS  (Sheldrick, 2008)'
_diffrn_ambient_environment N~2~
_diffrn_ambient_temperature 100.00(10)
_diffrn_detector 'Hybrid Pixel Array Detector'
_diffrn_detector_area_resol_mean 10.0000
_diffrn_detector_type HyPix
_diffrn_measured_fraction_theta_full 1.000
_diffrn_measured_fraction_theta_max 1.000
_diffrn_measurement_details
;
List of Runs (angles in degrees, time in seconds):

  # Type    Start    End  Width  t~exp~   \w     \q     \k     \f   Frames
--------------------------------------------------------------------------
  1  \w    -21.00  28.00   0.50    0.26    --  -45.89  19.00 -90.00   98
  2  \w    -22.00  28.00   0.50    0.26    --  -45.89  19.00-150.00  100
  3  \w     63.00  94.00   0.50    0.26    --   45.89 151.00  25.00   62
  4  \w     74.00 114.00   0.50    1.04    --  103.25 151.00  25.00   80
  5  \w     88.00 173.00   0.50    1.04    --  103.25  61.00 120.00  170
  6  \w    152.00 177.00   0.50    1.04    --  103.25  30.00 150.00   50
  7  \w    115.00 140.00   0.50    1.04    --  103.25  30.00 150.00   50
  8  \w     96.00 177.00   0.50    1.04    --  103.25  30.00  90.00  162
  9  \w     80.00 106.00   0.50    1.04    --  103.25 -77.00 -60.00   52
 10  \w     71.00  97.00   0.50    0.26    --   45.89-151.00 -19.00   52
 11  \w     68.00 130.00   0.50    1.04    --  103.25-151.00 -19.00  124
 12  \w     43.00  92.00   0.50    0.26    --   45.89-122.00 142.00   98
 13  \w     44.00  97.00   0.50    1.04    --  103.25-122.00 142.00  106
 14  \w     53.00 102.00   0.50    1.04    --  103.25 -94.00 150.00   98
 15  \w     31.00 100.00   0.50    1.04    --  103.25-125.00  90.00  138
 16  \w     34.00  73.00   0.50    1.04    --  103.25 -61.00   0.00   78
 17  \w     31.00 111.00   0.50    1.04    --  103.25-125.00   0.00  160
 18  \w    -25.00  13.00   0.50    0.26    --   45.89 -19.00-120.00   76
 19  \w     24.00 118.00   0.50    0.26    --   45.89  77.00-150.00  188
 20  \w    129.00 154.00   0.50    1.04    --  103.25 122.00-135.00   50
 21  \w    -64.00 -38.00   0.50    1.04    -- -101.00  61.00   0.00   52
 22  \w    -65.00 -40.00   0.50    1.04    -- -101.00  61.00 -30.00   50
 23  \w    -62.00 -29.00   0.50    1.04    -- -101.00  61.00  30.00   66
 24  \w    -75.00 -37.00   0.50    1.04    -- -101.00 151.00  25.00   76
 25  \w    -92.00 -67.00   0.50    0.26    --  -45.89 151.00  25.00   50
 26  \w    -89.00 -63.00   0.50    1.04    -- -101.00  77.00  90.00   52
 27  \w   -125.00 -55.00   0.50    1.04    -- -101.00 143.00  33.65  140
 28  \w   -100.00 -59.00   0.50    1.04    -- -101.00  77.00-120.00   82
 29  \w    -59.00 -29.00   0.50    1.04    -- -101.00  61.00-150.00   60
 30  \w    -68.00 -28.00   0.50    1.04    -- -101.00  61.00-180.00   80
 31  \w    -61.00 -36.00   0.50    0.26    --  -45.89 122.00-135.00   50
 32  \w    -88.00 -60.00   0.50    1.04    -- -101.00 122.00-135.00   56
 33  \w   -112.00 -36.00   0.50    1.04    -- -101.00 125.00-150.00  152
 34  \w   -168.00 -89.00   0.50    1.04    -- -101.00 -45.00-150.00  158
 35  \w    -87.00 -57.00   0.50    0.26    --  -45.89-151.00 -19.00   60
 36  \w   -114.00 -89.00   0.50    0.26    --  -45.89-151.00 -19.00   50
 37  \w   -128.00-103.00   0.50    1.04    -- -101.00 -94.00  90.00   50
 38  \w   -143.00-118.00   0.50    1.04    -- -101.00-122.00 142.00   50
 39  \w   -164.00-100.00   0.50    1.04    -- -101.00 -45.00-120.00  128
 40  \w     69.00 103.00   0.50    0.26    --   47.95-150.00 -19.00   68
 41  \w    -66.00 -41.00   0.50    0.26    --    8.00 165.00-126.14   50
 42  \w     -3.00  22.00   0.50    0.26    --   28.00  94.00 -95.06   50
 43  \w     11.00  36.00   0.50    0.26    --   40.00  90.00 -75.89   50
 44  \w    -58.00 -33.00   0.50    0.26    --  -47.95 -57.00 150.00   50
 45  \w    -87.00 -40.00   0.50    0.26    --  -47.95 -37.00 -60.00   94
 46  \w    -51.00 -25.00   0.50    0.26    --  -47.95 -77.00 120.00   52
 47  \w    -64.00 -32.00   0.50    0.26    --  -47.95 -59.00  79.27   64
 48  \w     33.00  65.00   0.50    0.26    --   47.95  57.00 120.00   64
 49  \w     37.00  75.00   0.50    0.26    --   47.95  37.00 120.00   76
 50  \w     25.00  50.00   0.50    0.26    --   47.95  77.00  60.00   50
 51  \w     25.00  51.00   0.50    0.26    --   47.95  77.00   0.00   52
 52  \w     48.00  77.00   0.50    0.26    --   47.95  19.00   0.00   58
 53  \w     32.00  89.00   0.50    0.26    --   52.00  73.00 -45.52  114
 54  \w     28.00  54.00   0.50    0.26    --   52.00  79.00 137.91   52
 55  \w     56.00  82.00   0.50    0.26    --   52.00  79.00 137.91   52
 56  \w     34.00  59.00   0.50    0.26    --   56.00  76.00  97.78   50
 57  \w    -63.00 -37.00   0.50    0.26    --  -60.00 -76.00 129.77   52
 58  \w    -66.00 -40.00   0.50    0.26    --  -60.00 -71.00 163.31   52
 59  \w     83.00 109.00   0.50    0.26    --   60.00  77.00-105.94   52
 60  \w     37.00  63.00   0.50    0.26    --   60.00  77.00-105.94   52
 61  \w    -67.00 -42.00   0.50    0.26    --  -64.00 -75.00 -73.50   50
 62  \w    -70.00 -44.00   0.50    0.26    --  -64.00 -71.00  12.34   52
 63  \w    -71.00 -45.00   0.50    0.26    --  -64.00 -73.00 -20.27   52
 64  \w     43.00  69.00   0.50    0.26    --   64.00  72.00-118.37   52
 65  \w    -76.00 -51.00   0.50    0.26    --  -68.00 -68.00 177.86   50
 66  \w    -75.00 -49.00   0.50    0.26    --  -72.00 -77.00  57.09   52
 67  \w   -139.00-113.00   0.50    0.26    --  -72.00 -66.00 102.81   52
 68  \w    -88.00 -54.00   0.50    0.26    --  -72.00 -66.00 102.81   68
 69  \w    -79.00 -52.00   0.50    1.04    --  -76.00 -80.00 -93.84   54
 70  \w    -81.00 -55.00   0.50    1.04    --  -76.00 -75.00 143.75   52
 71  \w    -82.00 -56.00   0.50    1.04    --  -76.00 -69.00 -17.09   52
 72  \w    -88.00 -57.00   0.50    1.04    --  -80.00 -76.00 102.04   62
 73  \w    -84.00 -59.00   0.50    1.04    --  -80.00 -72.00-126.85   50
 74  \w   -136.00-110.00   0.50    1.04    --  -80.00 -72.00-126.85   52
 75  \w    -90.00 -64.00   0.50    1.04    --  -84.00 -73.00 -33.59   52
 76  \w    -92.00 -66.00   0.50    1.04    --  -84.00 -67.00  13.77   52
 77  \w    -91.00 -65.00   0.50    1.04    --  -84.00 -67.00-143.96   52
 78  \w    -94.00 -69.00   0.50    1.04    --  -84.00 -63.00  51.07   50
 79  \w    -91.00 -65.00   0.50    1.04    --  -84.00 -68.00 -14.30   52
 80  \w    -87.00 -62.00   0.50    1.04    --  -84.00 -75.00  39.29   50
 81  \w   -149.00-122.00   0.50    1.04    --  -84.00 -75.00  39.29   54
 82  \w    -98.00 -72.00   0.50    1.04    --  -88.00 -65.00-149.73   52
 83  \w    -97.00 -72.00   0.50    1.04    --  -88.00 -64.00  44.27   50
 84  \w   -137.00-112.00   0.50    1.04    --  -88.00 -64.00  44.27   50
 85  \w    -97.00 -69.00   0.50    1.04    --  -88.00 -74.00 -62.47   56
 86  \w    -95.00 -70.00   0.50    1.04    --  -88.00 -66.00  77.55   50
 87  \w   -157.00-131.00   0.50    1.04    --  -88.00 -66.00  77.55   52
 88  \w   -107.00 -78.00   0.50    1.04    --  -88.00 -60.00 -99.33   58
 89  \w   -152.00-126.00   0.50    1.04    --  -88.00 -60.00 -99.33   52
 90  \w    -93.00 -67.00   0.50    1.04    --  -88.00 -73.00 156.96   52
 91  \w   -141.00 -77.00   0.50    1.04    --  -88.00 -55.00 -66.60  128
 92  \w   -106.00 -69.00   0.50    1.04    --  -92.00 -79.00 138.05   74
 93  \w   -116.00 -70.00   0.50    1.04    --  -92.00 -74.00-177.49   92
 94  \w    -98.00 -73.00   0.50    1.04    --  -96.00 -78.00-136.94   50
 95  \w   -116.00 -78.00   0.50    1.04    --  -96.00 -65.00  10.55   76
 96  \w   -165.00-124.00   0.50    1.04    -- -100.00 -72.00  74.24   82
 97  \w   -112.00 -79.00   0.50    1.04    -- -100.00 -72.00  74.24   66
 98  \w   -153.00-121.00   0.50    1.04    -- -101.00 -60.00  25.99   64
 99  \w   -161.00 -80.00   0.50    1.04    -- -101.00 -75.00   3.56  162
100  \w   -134.00 -82.00   0.50    1.04    -- -101.00 -77.00-150.00  104
101  \w    -78.00 -51.00   0.50    1.04    -- -101.00 138.00  -2.04   54
102  \w   -121.00 -95.00   0.50    1.04    -- -101.00 138.00  -2.04   52
103  \w    -68.00 -43.00   0.50    1.04    -- -101.00  61.00 -90.00   50
104  \w   -129.00 -94.00   0.50    1.04    -- -101.00 -69.00 -14.18   70
105  \w   -173.00-147.00   0.50    1.04    -- -101.00 -69.00 -14.18   52
106  \w   -146.00-105.00   0.50    1.04    -- -101.00 -45.00 -60.00   82
107  \w   -110.00 -85.00   0.50    1.04    -- -101.00 -60.00  25.99   50
108  \w   -156.00 -90.00   0.50    1.04    -- -101.00 -94.00 -60.00  132
109  \w     39.00  64.00   0.50    1.04    --  103.25 -61.00  90.00   50
110  \w     31.00  56.00   0.50    1.04    --  103.25 -61.00 -60.00   50
111  \w    -92.00 -67.00   0.50    0.26    --  -47.95 150.00  25.00   50
112  \w    -57.00 -32.00   0.50    0.26    --  -56.00 -80.00 -31.00   50
113  \w     25.00 120.00   0.50    0.26    --   47.95  77.00  90.00  190
114  \w    -24.00 120.00   0.50    0.26    --   47.95   0.00-180.00  288
115  \w     25.00 120.00   0.50    0.26    --   47.95  77.00 120.00  190
116  \w    -24.00  97.00   0.50    0.26    --   47.95   0.00-150.00  242
117  \w     25.00 120.00   0.50    0.26    --   47.95  77.00-120.00  190
118  \w   -121.00 -24.00   0.50    0.26    --  -48.00 -79.00 -84.31  194
119  \w   -128.00 -34.00   0.50    0.26    --  -56.00 -75.00-133.16  188
120  \w   -128.00 -32.00   0.50    0.26    --  -56.00 -80.00 -31.00  192
121  \w     33.00 129.00   0.50    0.26    --   56.00  77.00 -37.69  192
122  \w   -137.00 -42.00   0.50    0.26    --  -64.00 -74.00  69.92  190
123  \w   -140.00 -48.00   0.50    0.26    --  -68.00 -69.00  89.98  184
124  \w   -140.00 -48.00   0.50    0.26    --  -68.00 -71.00  59.10  184
125  \w   -140.00 -50.00   0.50    0.26    --  -68.00 -66.00 142.20  180
126  \w    -53.00 -28.00   0.50    1.04    -- -101.00 121.00-136.00   50
127  \w    121.00 147.00   0.50    1.04    --  103.25  77.00   0.00   52
128  \w     81.00 107.00   0.50    1.04    --  103.25  77.00   0.00   52
129  \w   -120.00  24.00   0.50    0.26    --  -47.95   0.00-180.00  288
130  \w   -120.00  24.00   0.50    0.26    --  -47.95   0.00 -90.00  288
131  \w   -120.00  24.00   0.50    0.26    --  -47.95   0.00 -60.00  288
132  \w   -120.00  24.00   0.50    0.26    --  -47.95   0.00-150.00  288
133  \w   -120.00  24.00   0.50    0.26    --  -47.95   0.00  30.00  288
134  \w   -120.00  24.00   0.50    0.26    --  -47.95   0.00-120.00  288
135  \w   -120.00  24.00   0.50    0.26    --  -47.95   0.00   0.00  288
136  \w   -120.00  24.00   0.50    0.26    --  -47.95   0.00 -30.00  288
137  \w    -24.00 120.00   0.50    0.26    --   47.95   0.00-120.00  288
138  \w    -24.00 120.00   0.50    0.26    --   47.95   0.00  30.00  288
139  \w    -24.00 120.00   0.50    0.26    --   47.95   0.00-150.00  288
140  \w    -24.00 120.00   0.50    0.26    --   47.95   0.00  60.00  288
141  \w    -24.00 120.00   0.50    0.26    --   47.95   0.00  90.00  288
142  \w    -24.00 120.00   0.50    0.26    --   47.95   0.00 120.00  288
143  \w     25.00 120.00   0.50    0.26    --   47.95  77.00  30.00  190
144  \w    -24.00 120.00   0.50    0.26    --   47.95   0.00   0.00  288
145  \w    -24.00 120.00   0.50    0.26    --   47.95   0.00 -30.00  288
146  \w    -24.00 120.00   0.50    0.26    --   47.95   0.00-180.00  288
147  \w    -24.00 120.00   0.50    0.26    --   47.95   0.00 -60.00  288
148  \w    -24.00 120.00   0.50    0.26    --   47.95   0.00 150.00  288
149  \w    -24.00 120.00   0.50    0.26    --   47.95   0.00 -90.00  288
150  \w     35.00 129.00   0.50    0.26    --   56.00  74.00  91.67  188
151  \w   -145.00 -49.00   0.50    0.26    --  -72.00 -76.00-127.55  192
152  \w   -145.00 -49.00   0.50    0.26    --  -72.00 -77.00  35.83  192
153  \w   -107.00 -81.00   0.50    1.04    -- -101.00 151.00  24.00   52
154  \w    -92.00 -66.00   0.50    1.04    --  -88.00 -75.00 107.58   52
155  \w   -102.00 -76.00   0.50    1.04    -- -100.00 -79.00   9.67   52
156  \w   -167.00-141.00   0.50    1.04    -- -100.00 -79.00   9.67   52
157  \w   -156.00-130.00   0.50    1.04    -- -101.00 -77.00  60.00   52
158  \w   -106.00 -81.00   0.50    1.04    -- -101.00 -69.00 -32.92   50
159  \w   -105.00 -79.00   0.50    1.04    -- -101.00 -77.00  60.00   52
160  \w   -142.00-116.00   0.50    1.04    -- -101.00 -69.00 -32.92   52
161  \w    101.00 131.00   0.50    1.04    --  103.25  61.00 150.00   60
162  \w    150.00 176.00   0.50    1.04    --  103.25  61.00 150.00   52
163  \w    -24.00 120.00   0.50    0.26    --   47.95   0.00-150.00  288
164  \w    -24.00 120.00   0.50    0.26    --   47.95   0.00-120.00  288
165  \w    -24.00 120.00   0.50    0.26    --   47.95   0.00 -90.00  288
166  \w    -24.00 120.00   0.50    0.26    --   47.95   0.00 -60.00  288
167  \w    -24.00 120.00   0.50    0.26    --   47.95   0.00 -30.00  288
168  \w    -24.00 120.00   0.50    0.26    --   47.95   0.00   0.00  288
169  \w    -24.00  57.00   0.50    0.26    --   47.95   0.00  30.00  162
170  \w    -24.00 120.00   0.50    0.26    --   47.95   0.00-180.00  288
171  \w     90.00 115.00   0.50    1.04    --  103.25 150.00  25.00   50
172  \w   -120.00  24.00   0.50    0.26    --  -47.95   0.00 -60.00  288
173  \w   -120.00  24.00   0.50    0.26    --  -47.95   0.00-180.00  288
174  \w   -120.00  24.00   0.50    0.26    --  -47.95   0.00  60.00  288
175  \w   -120.00  24.00   0.50    0.26    --  -47.95   0.00 -30.00  288
176  \w   -120.00  24.00   0.50    0.26    --  -47.95   0.00-120.00  288
177  \w   -120.00  24.00   0.50    0.26    --  -47.95   0.00-150.00  288
178  \w   -120.00 -19.00   0.50    0.26    --  -47.95   0.00 120.00  202
179  \w   -120.00  24.00   0.50    0.26    --  -47.95   0.00  90.00  288
180  \w   -120.00  24.00   0.50    0.26    --  -47.95   0.00  30.00  288
181  \w   -120.00  24.00   0.50    0.26    --  -47.95   0.00   0.00  288
182  \w   -120.00  24.00   0.50    0.26    --  -47.95   0.00 -90.00  288
183  \w    -24.00 120.00   0.50    0.26    --   47.95   0.00   0.00  288
184  \w    -24.00 120.00   0.50    0.26    --   47.95   0.00 150.00  288
185  \w    -24.00 120.00   0.50    0.26    --   47.95   0.00 -30.00  288
186  \w    -24.00 120.00   0.50    0.26    --   47.95   0.00-120.00  288
187  \w    -24.00 120.00   0.50    0.26    --   47.95   0.00 120.00  288
188  \w    -24.00 120.00   0.50    0.26    --   47.95   0.00  90.00  288
189  \w    -24.00 120.00   0.50    0.26    --   47.95   0.00 -60.00  288
190  \w    -24.00 120.00   0.50    0.26    --   47.95   0.00  60.00  288
191  \w    -24.00 120.00   0.50    0.26    --   47.95   0.00  30.00  288
192  \w    -24.00 120.00   0.50    0.26    --   47.95   0.00 -90.00  288
193  \w    -24.00 115.50   0.50    0.26    --   47.95   0.00-150.00  279
;
_diffrn_measurement_device 'four-circle diffractometer'
_diffrn_measurement_device_type 'XtaLAB Synergy R, HyPix'
_diffrn_measurement_method '\w scans'
_diffrn_orient_matrix_type 'CrysAlisPro convention (1999,Acta A55,543-557)'
_diffrn_orient_matrix_UB_11 0.0436761000
_diffrn_orient_matrix_UB_12 0.0667355000
_diffrn_orient_matrix_UB_13 -0.1568406000
_diffrn_orient_matrix_UB_21 0.1174580000
_diffrn_orient_matrix_UB_22 -0.1364938000
_diffrn_orient_matrix_UB_23 -0.0074420000
_diffrn_orient_matrix_UB_31 -0.1715228000
_diffrn_orient_matrix_UB_32 -0.0746264000
_diffrn_orient_matrix_UB_33 -0.0158945000
_diffrn_radiation_monochromator mirror
_diffrn_radiation_probe x-ray
_diffrn_radiation_type 'Cu K\a'
_diffrn_radiation_wavelength 1.54184
_diffrn_reflns_av_R_equivalents 0.1294
_diffrn_reflns_av_unetI/netI 0.0565
_diffrn_reflns_Laue_measured_fraction_full 1.000
_diffrn_reflns_Laue_measured_fraction_max 1.000
_diffrn_reflns_limit_h_max 8
_diffrn_reflns_limit_h_min -8
_diffrn_reflns_limit_k_max 11
_diffrn_reflns_limit_k_min -11
_diffrn_reflns_limit_l_max 12
_diffrn_reflns_limit_l_min -12
_diffrn_reflns_number 48890
_diffrn_reflns_point_group_measured_fraction_full 0.947
_diffrn_reflns_point_group_measured_fraction_max 0.947
_diffrn_reflns_theta_full 66.576
_diffrn_reflns_theta_max 66.576
_diffrn_reflns_theta_min 4.530
_diffrn_source 'Rotating-anode X-ray tube'
_diffrn_source_type 'PhotonJet R (Cu) X-ray Source'
_exptl_absorpt_coefficient_mu 0.910
_exptl_absorpt_correction_T_max 1.00000
_exptl_absorpt_correction_T_min 0.78800
_exptl_absorpt_correction_type multi-scan
_exptl_absorpt_process_details
;
CrysAlisPro 1.171.40.84a (Rigaku Oxford Diffraction, 2020)
Empirical absorption correction using spherical harmonics,
implemented in SCALE3 ABSPACK scaling algorithm.
;
_exptl_crystal_colour colourless
_exptl_crystal_colour_primary colourless
_exptl_crystal_density_diffrn 1.438
_exptl_crystal_description plate
_exptl_crystal_F_000 314
_exptl_crystal_size_max 0.32
_exptl_crystal_size_mid 0.18
_exptl_crystal_size_min 0.02
_refine_diff_density_max 0.313
_refine_diff_density_min -0.329
_refine_diff_density_rms 0.069
_refine_ls_abs_structure_details
;
 Flack x determined using 1279 quotients [(I+)-(I-)]/[(I+)+(I-)]
 (Parsons, Flack and Wagner, Acta Cryst. B69 (2013) 249-259).
;
_refine_ls_abs_structure_Flack -0.01(17)
_refine_ls_extinction_coef 0.010(2)
_refine_ls_extinction_expression Fc^*^=kFc[1+0.001xFc^2^\l^3^/sin(2\q)]^-1/4^
_refine_ls_extinction_method 'SHELXL-2018/3 (Sheldrick 2018)'
_refine_ls_goodness_of_fit_ref 1.059
_refine_ls_hydrogen_treatment constr
_refine_ls_matrix_type full
_refine_ls_number_parameters 400
_refine_ls_number_reflns 4583
_refine_ls_number_restraints 3
_refine_ls_restrained_S_all 1.059
_refine_ls_R_factor_all 0.0922
_refine_ls_R_factor_gt 0.0675
_refine_ls_shift/su_max 0.000
_refine_ls_shift/su_mean 0.000
_refine_ls_structure_factor_coef Fsqd
_refine_ls_weighting_details 'w=1/[\s^2^(Fo^2^)+(0.0810P)^2^+0.8895P] where P=(Fo^2^+2Fc^2^)/3'
_refine_ls_weighting_scheme calc
_refine_ls_wR_factor_gt 0.1577
_refine_ls_wR_factor_ref 0.1917
_reflns_Friedel_coverage 0.895
_reflns_Friedel_fraction_full 0.894
_reflns_Friedel_fraction_max 0.894
_reflns_number_gt 3525
_reflns_number_total 4583
_reflns_threshold_expression 'I > 2\s(I)'
_cod_data_source_file np1c00878_si_007.cif
_cod_data_source_block exp_chy_8
_cod_database_code 1566282
_shelx_shelxl_version_number 2018/3
_shelx_space_group_comment
;
The symmetry employed for this shelxl refinement is uniquely defined
by the following loop, which should always be used as a source of
symmetry information in preference to the above space-group names.
They are only intended as comments.
;
_shelx_estimated_absorpt_t_max 0.982
_shelx_estimated_absorpt_t_min 0.760
_reflns_odcompleteness_completeness 99.88
_reflns_odcompleteness_iscentric 1
_reflns_odcompleteness_theta 66.97
_olex2_refinement_description
;
1. Fixed Uiso
 At 1.2 times of:
  All C(H) groups, All C(H,H) groups
 At 1.5 times of:
  All C(H,H,H) groups, All O(H) groups
2.a Ternary CH refined with riding coordinates:
 C3(H3), C2(H2), C17(H17), C16(H16)
2.b Secondary CH2 refined with riding coordinates:
 C18(H18A,H18B), C4(H4A,H4B)
2.c Aromatic/amide H refined with riding coordinates:
 C12(H12), C26(H26), C19(H19)
2.d Idealised Me refined as rotating group:
 C30(H30A,H30B,H30C), C34(H34A,H34B,H34C), C35(H35A,H35B,H35C), C42(H42A,H42B,
 H42C), C43(H43A,H43B,H43C), C37(H37A,H37B,H37C)
2.e Idealised tetrahedral OH refined as rotating group:
 O41(H41), O38(H38), O31(H31), O39(H39), O33(H33)
;
_olex2_submission_special_instructions 'No special instructions were received'
_oxdiff_exptl_absorpt_empirical_details
;
Empirical correction (ABSPACK) includes:
- Absorption correction using spherical harmonics
- Frame scaling
;
_oxdiff_exptl_absorpt_empirical_full_max 5.229
_oxdiff_exptl_absorpt_empirical_full_min 0.210

loop_
_space_group_symop_operation_xyz
'x, y, z'

loop_
_atom_site_label
_atom_site_type_symbol
_atom_site_fract_x
_atom_site_fract_y
_atom_site_fract_z
_atom_site_U_iso_or_equiv
_atom_site_adp_type
_atom_site_occupancy
_atom_site_site_symmetry_order
_atom_site_calc_flag
_atom_site_refinement_flags_posn
_atom_site_refinement_flags_adp
_atom_site_refinement_flags_occupancy
_atom_site_disorder_assembly
_atom_site_disorder_group
O32 O 0.3924(8) 0.0141(6) 0.4038(6) 0.0514(14) Uani 1 1 d . . . . .
O41 O 0.4172(7) 0.6322(6) 0.3347(6) 0.0533(15) Uani 1 1 d . . . . .
H41 H 0.404435 0.701686 0.266432 0.080 Uiso 1 1 calc R U . . .
O14 O 1.0184(7) 0.8458(5) 0.2615(6) 0.0452(13) Uani 1 1 d . . . . .
O38 O 1.1914(8) 1.0589(6) 0.0584(6) 0.0525(14) Uani 1 1 d . . . . .
H38 H 1.251983 0.984547 0.088859 0.079 Uiso 1 1 calc R U . . .
O31 O 0.5554(8) 0.2636(6) 0.3511(6) 0.0508(14) Uani 1 1 d . . . . .
H31 H 0.516700 0.193228 0.335040 0.076 Uiso 1 1 calc R U . . .
O28 O 0.1631(8) 0.0522(5) 0.7764(6) 0.0488(13) Uani 1 1 d . . . . .
O29 O -0.1858(8) -0.3888(6) 0.8850(6) 0.0522(14) Uani 1 1 d . . . . .
O40 O 0.5041(8) 0.8872(6) 0.1508(6) 0.0516(14) Uani 1 1 d . . . . .
O39 O 0.6188(8) 1.1436(6) -0.0228(6) 0.0592(16) Uani 1 1 d . . . . .
H39 H 0.532975 1.089716 0.021546 0.089 Uiso 1 1 calc R U . . .
O36 O 1.1394(8) 1.3605(6) 0.0397(6) 0.0527(14) Uani 1 1 d . . . . .
O33 O -0.1477(8) -0.0817(6) 0.7715(6) 0.0558(15) Uani 1 1 d . . . . .
H33 H -0.118193 -0.060437 0.688286 0.084 Uiso 1 1 calc R U . . .
C21 C 0.3370(10) 0.0178(8) 0.5224(9) 0.0434(18) Uani 1 1 d . . . . .
C22 C 0.3723(11) 0.1435(8) 0.5665(8) 0.0434(18) Uani 1 1 d . . . . .
C6 C 0.7765(11) 1.0046(8) 0.1589(8) 0.0460(18) Uani 1 1 d . . . . .
C23 C 0.4867(10) 0.2607(8) 0.4786(8) 0.0430(18) Uani 1 1 d . . . . .
C13 C 0.8978(11) 0.7285(8) 0.3155(8) 0.0448(18) Uani 1 1 d . . . . .
C18 C 0.0322(12) -0.3242(9) 0.6838(9) 0.051(2) Uani 1 1 d . . . . .
H18A H 0.080702 -0.420734 0.684733 0.061 Uiso 1 1 calc R U . . .
H18B H -0.082581 -0.311166 0.646201 0.061 Uiso 1 1 calc R U . . .
C8 C 0.7127(11) 0.7447(9) 0.2926(8) 0.0460(18) Uani 1 1 d . . . . .
C27 C 0.2926(11) 0.1511(8) 0.6937(8) 0.0436(18) Uani 1 1 d . . . . .
C9 C 0.5976(11) 0.6225(8) 0.3554(8) 0.0460(18) Uani 1 1 d . . . . .
C12 C 0.9659(11) 0.5963(8) 0.3896(8) 0.0431(17) Uani 1 1 d . . . . .
H12 H 1.090912 0.585698 0.396599 0.052 Uiso 1 1 calc R U . . .
C25 C 0.4507(10) 0.3755(8) 0.6575(8) 0.0452(19) Uani 1 1 d . . . . .
C20 C 0.2276(10) -0.1003(8) 0.6270(8) 0.0442(18) Uani 1 1 d . . . . .
C26 C 0.3329(11) 0.2638(8) 0.7415(8) 0.0443(17) Uani 1 1 d . . . . .
H26 H 0.281591 0.264728 0.829005 0.053 Uiso 1 1 calc R U . . .
C3 C 1.0030(11) 1.2513(8) 0.1056(8) 0.049(2) Uani 1 1 d . . . . .
H3 H 0.923784 1.280287 0.178320 0.058 Uiso 1 1 calc R U . . .
C24 C 0.5278(11) 0.3748(8) 0.5270(8) 0.0456(19) Uani 1 1 d . . . . .
C15 C 0.1851(12) -0.0988(8) 0.7718(8) 0.0480(19) Uani 1 1 d . . . . .
C2 C 1.0870(12) 1.0984(9) 0.1678(9) 0.0486(19) Uani 1 1 d . . . . .
H2 H 1.168031 1.103798 0.232273 0.058 Uiso 1 1 calc R U . . .
C7 C 0.6538(11) 0.8813(8) 0.1997(8) 0.0458(18) Uani 1 1 d . . . . .
C19 C 0.1648(11) -0.2123(8) 0.5902(9) 0.050(2) Uani 1 1 d . . . . .
H19 H 0.207056 -0.218449 0.502882 0.060 Uiso 1 1 calc R U . . .
C5 C 0.7571(11) 1.1239(9) 0.0514(8) 0.050(2) Uani 1 1 d . . . . .
C11 C 0.8473(10) 0.4778(8) 0.4546(8) 0.0445(18) Uani 1 1 d . . . . .
C1 C 0.9315(11) 0.9903(8) 0.2433(8) 0.0464(19) Uani 1 1 d . . . . .
C4 C 0.8898(12) 1.2477(9) -0.0013(9) 0.0500(19) Uani 1 1 d . . . . .
H4A H 0.822516 1.339768 -0.029304 0.060 Uiso 1 1 calc R U . . .
H4B H 0.970837 1.237310 -0.081165 0.060 Uiso 1 1 calc R U . . .
C17 C -0.0105(12) -0.3212(8) 0.8310(9) 0.052(2) Uani 1 1 d . . . . .
H17 H 0.081902 -0.381552 0.882754 0.063 Uiso 1 1 calc R U . . .
C30 C -0.2462(13) -0.3962(9) 1.0226(9) 0.056(2) Uani 1 1 d . . . . .
H30A H -0.293950 -0.302046 1.026613 0.084 Uiso 1 1 calc R U . . .
H30B H -0.144432 -0.423154 1.073331 0.084 Uiso 1 1 calc R U . . .
H30C H -0.341256 -0.468438 1.061573 0.084 Uiso 1 1 calc R U . . .
C34 C 0.4981(13) 0.4924(8) 0.7141(9) 0.052(2) Uani 1 1 d . . . . .
H34A H 0.472207 0.587394 0.653217 0.078 Uiso 1 1 calc R U . . .
H34B H 0.626719 0.485329 0.722837 0.078 Uiso 1 1 calc R U . . .
H34C H 0.425779 0.479442 0.802413 0.078 Uiso 1 1 calc R U . . .
C16 C -0.0019(12) -0.1642(8) 0.8382(9) 0.0494(19) Uani 1 1 d . . . . .
H16 H -0.022439 -0.167005 0.934470 0.059 Uiso 1 1 calc R U . . .
C35 C 0.3388(12) -0.1689(9) 0.8538(9) 0.055(2) Uani 1 1 d . . . . .
H35A H 0.450134 -0.114089 0.814101 0.082 Uiso 1 1 calc R U . . .
H35B H 0.358508 -0.268256 0.852230 0.082 Uiso 1 1 calc R U . . .
H35C H 0.304732 -0.168533 0.946713 0.082 Uiso 1 1 calc R U . . .
C42 C 0.9202(12) 0.3383(9) 0.5463(9) 0.055(2) Uani 1 1 d . . . . .
H42A H 1.052579 0.339813 0.531250 0.082 Uiso 1 1 calc R U . . .
H42B H 0.878761 0.255550 0.525931 0.082 Uiso 1 1 calc R U . . .
H42C H 0.875910 0.330534 0.640247 0.082 Uiso 1 1 calc R U . . .
C10 C 0.6593(11) 0.4931(9) 0.4398(9) 0.0470(19) Uani 1 1 d . . . . .
C43 C 0.8627(12) 1.0046(9) 0.3854(9) 0.052(2) Uani 1 1 d . . . . .
H43A H 0.764935 0.936038 0.430663 0.077 Uiso 1 1 calc R U . . .
H43B H 0.817659 1.102710 0.376411 0.077 Uiso 1 1 calc R U . . .
H43C H 0.962266 0.983916 0.438447 0.077 Uiso 1 1 calc R U . . .
C37 C 1.2444(14) 1.3933(10) 0.1290(10) 0.065(3) Uani 1 1 d . . . . .
H37A H 1.303192 1.486529 0.084257 0.097 Uiso 1 1 calc R U . . .
H37B H 1.336461 1.318257 0.152883 0.097 Uiso 1 1 calc R U . . .
H37C H 1.164790 1.397390 0.210488 0.097 Uiso 1 1 calc R U . . .

loop_
_atom_site_aniso_label
_atom_site_aniso_U_11
_atom_site_aniso_U_22
_atom_site_aniso_U_33
_atom_site_aniso_U_23
_atom_site_aniso_U_13
_atom_site_aniso_U_12
O32 0.046(3) 0.049(3) 0.063(4) -0.019(3) -0.012(3) -0.005(2)
O41 0.038(3) 0.045(3) 0.072(4) -0.006(3) -0.019(3) -0.004(3)
O14 0.033(3) 0.037(3) 0.063(3) -0.011(2) -0.012(2) -0.003(2)
O38 0.045(3) 0.043(3) 0.066(3) -0.012(3) -0.007(3) 0.000(2)
O31 0.044(3) 0.048(3) 0.062(4) -0.017(3) -0.011(3) -0.004(3)
O28 0.046(3) 0.032(3) 0.069(3) -0.017(2) -0.006(3) -0.006(2)
O29 0.046(3) 0.040(3) 0.067(4) -0.010(3) -0.008(3) -0.014(2)
O40 0.042(3) 0.044(3) 0.068(4) -0.013(3) -0.016(3) 0.000(2)
O39 0.044(4) 0.051(3) 0.079(4) -0.006(3) -0.024(3) -0.007(3)
O36 0.052(4) 0.038(3) 0.064(3) -0.007(3) -0.013(3) -0.009(2)
O33 0.050(4) 0.044(3) 0.071(4) -0.013(3) -0.012(3) -0.002(3)
C21 0.028(4) 0.040(4) 0.065(5) -0.017(4) -0.012(4) -0.006(3)
C22 0.035(4) 0.038(4) 0.058(5) -0.014(3) -0.009(3) -0.005(3)
C6 0.041(5) 0.037(4) 0.059(5) -0.011(4) -0.014(4) 0.005(3)
C23 0.036(4) 0.040(4) 0.057(5) -0.018(3) -0.014(4) 0.001(3)
C13 0.034(4) 0.045(4) 0.056(4) -0.013(4) -0.010(3) -0.005(3)
C18 0.051(5) 0.034(4) 0.070(5) -0.013(4) -0.018(4) -0.004(4)
C8 0.040(4) 0.042(4) 0.056(4) -0.013(3) -0.012(3) -0.002(3)
C27 0.039(4) 0.034(4) 0.060(5) -0.011(3) -0.016(4) -0.005(3)
C9 0.037(4) 0.041(4) 0.061(5) -0.012(4) -0.016(4) -0.003(3)
C12 0.032(4) 0.039(4) 0.059(5) -0.013(3) -0.012(3) -0.002(3)
C25 0.038(4) 0.034(4) 0.065(5) -0.015(4) -0.015(4) 0.001(3)
C20 0.037(4) 0.033(4) 0.065(5) -0.015(3) -0.014(4) 0.003(3)
C26 0.041(4) 0.038(4) 0.059(4) -0.017(3) -0.014(3) -0.003(3)
C3 0.043(5) 0.036(4) 0.061(5) -0.006(4) -0.010(4) -0.001(3)
C24 0.040(4) 0.039(4) 0.059(5) -0.012(3) -0.015(4) 0.000(3)
C15 0.054(5) 0.029(4) 0.059(5) -0.010(3) -0.012(4) -0.002(3)
C2 0.043(5) 0.042(4) 0.061(5) -0.011(4) -0.021(4) 0.002(3)
C7 0.042(5) 0.042(4) 0.055(4) -0.015(3) -0.013(4) 0.001(4)
C19 0.043(5) 0.043(4) 0.066(5) -0.016(4) -0.014(4) 0.001(4)
C5 0.045(5) 0.050(5) 0.056(5) -0.018(4) -0.013(4) 0.004(4)
C11 0.034(4) 0.041(4) 0.059(5) -0.015(3) -0.011(3) 0.000(3)
C1 0.045(5) 0.031(4) 0.060(5) -0.007(3) -0.017(4) 0.006(3)
C4 0.045(5) 0.039(4) 0.064(5) -0.009(4) -0.013(4) -0.002(3)
C17 0.054(5) 0.033(4) 0.070(5) -0.013(4) -0.016(4) -0.003(4)
C30 0.050(5) 0.045(5) 0.072(6) -0.018(4) -0.008(4) -0.008(4)
C34 0.056(5) 0.033(4) 0.069(5) -0.017(4) -0.015(4) -0.002(4)
C16 0.055(5) 0.030(4) 0.059(5) -0.005(3) -0.013(4) -0.005(3)
C35 0.057(5) 0.038(4) 0.071(5) -0.012(4) -0.023(4) 0.000(4)
C42 0.050(5) 0.036(4) 0.076(6) -0.009(4) -0.016(4) 0.002(4)
C10 0.036(4) 0.047(5) 0.062(5) -0.020(4) -0.013(4) -0.002(3)
C43 0.048(5) 0.040(4) 0.069(5) -0.016(4) -0.017(4) 0.002(4)
C37 0.067(6) 0.052(5) 0.075(6) -0.007(4) -0.029(5) -0.016(4)

loop_
_atom_type_symbol
_atom_type_description
_atom_type_scat_dispersion_real
_atom_type_scat_dispersion_imag
_atom_type_scat_source
C C 0.0181 0.0091 'International Tables Vol C Tables 4.2.6.8 and 6.1.1.4'
H H 0.0000 0.0000 'International Tables Vol C Tables 4.2.6.8 and 6.1.1.4'
O O 0.0492 0.0322 'International Tables Vol C Tables 4.2.6.8 and 6.1.1.4'

loop_
_geom_angle_atom_site_label_1
_geom_angle_atom_site_label_2
_geom_angle_atom_site_label_3
_geom_angle
_geom_angle_site_symmetry_1
_geom_angle_site_symmetry_3
_geom_angle_publ_flag
C9 O41 H41 109.5 . . ?
C13 O14 C1 114.7(5) . . ?
C2 O38 H38 109.5 . . ?
C23 O31 H31 109.5 . . ?
C27 O28 C15 116.7(6) . . ?
C30 O29 C17 113.6(6) . . ?
C5 O39 H39 109.5 . . ?
C37 O36 C3 114.5(6) . . ?
C16 O33 H33 109.5 . . ?
O32 C21 C22 122.0(7) . . ?
O32 C21 C20 122.9(7) . . ?
C22 C21 C20 115.0(7) . . ?
C23 C22 C21 120.8(7) . . ?
C27 C22 C21 120.4(7) . . ?
C27 C22 C23 118.8(7) . . ?
C7 C6 C1 115.9(6) . . ?
C5 C6 C7 122.1(8) . . ?
C5 C6 C1 122.0(7) . . ?
O31 C23 C22 120.9(7) . . ?
O31 C23 C24 119.6(7) . . ?
C24 C23 C22 119.4(7) . . ?
O14 C13 C8 120.8(7) . . ?
C12 C13 O14 117.7(7) . . ?
C12 C13 C8 121.4(7) . . ?
H18A C18 H18B 107.4 . . ?
C19 C18 H18A 108.3 . . ?
C19 C18 H18B 108.3 . . ?
C19 C18 C17 115.9(7) . . ?
C17 C18 H18A 108.3 . . ?
C17 C18 H18B 108.3 . . ?
C13 C8 C7 119.1(7) . . ?
C9 C8 C13 117.3(7) . . ?
C9 C8 C7 123.5(7) . . ?
O28 C27 C22 121.9(6) . . ?
O28 C27 C26 116.4(7) . . ?
C22 C27 C26 121.6(7) . . ?
O41 C9 C8 119.5(7) . . ?
O41 C9 C10 118.5(7) . . ?
C10 C9 C8 122.1(7) . . ?
C13 C12 H12 120.0 . . ?
C13 C12 C11 120.0(7) . . ?
C11 C12 H12 120.0 . . ?
C26 C25 C34 118.3(7) . . ?
C24 C25 C26 120.6(7) . . ?
C24 C25 C34 121.1(7) . . ?
C21 C20 C15 120.5(7) . . ?
C19 C20 C21 119.3(7) . . ?
C19 C20 C15 120.2(7) . . ?
C27 C26 C25 119.4(7) . . ?
C27 C26 H26 120.3 . . ?
C25 C26 H26 120.3 . . ?
O36 C3 H3 109.1 . . ?
O36 C3 C2 112.6(7) . . ?
O36 C3 C4 106.5(6) . . ?
C2 C3 H3 109.1 . . ?
C4 C3 H3 109.1 . . ?
C4 C3 C2 110.3(7) . . ?
C23 C24 C10 120.2(7) . . ?
C25 C24 C23 119.9(7) . . ?
C25 C24 C10 119.9(7) . . ?
O28 C15 C20 110.4(6) . . ?
O28 C15 C16 102.7(6) . . ?
O28 C15 C35 106.9(6) . . ?
C20 C15 C16 111.1(7) . . ?
C20 C15 C35 112.0(7) . . ?
C16 C15 C35 113.2(7) . . ?
O38 C2 C3 106.8(6) . . ?
O38 C2 H2 109.5 . . ?
O38 C2 C1 112.3(7) . . ?
C3 C2 H2 109.5 . . ?
C1 C2 C3 109.1(6) . . ?
C1 C2 H2 109.5 . . ?
O40 C7 C6 122.2(7) . . ?
O40 C7 C8 120.3(7) . . ?
C6 C7 C8 117.4(7) . . ?
C18 C19 H19 118.6 . . ?
C20 C19 C18 122.8(8) . . ?
C20 C19 H19 118.6 . . ?
O39 C5 C6 124.0(8) . . ?
O39 C5 C4 112.2(7) . . ?
C6 C5 C4 123.8(8) . . ?
C12 C11 C42 119.4(7) . . ?
C12 C11 C10 119.7(7) . . ?
C10 C11 C42 120.8(7) . . ?
O14 C1 C6 108.9(6) . . ?
O14 C1 C2 104.3(6) . . ?
O14 C1 C43 107.9(6) . . ?
C6 C1 C2 111.9(6) . . ?
C6 C1 C43 112.4(7) . . ?
C2 C1 C43 111.0(7) . . ?
C3 C4 H4A 109.4 . . ?
C3 C4 H4B 109.4 . . ?
C5 C4 C3 111.3(7) . . ?
C5 C4 H4A 109.4 . . ?
C5 C4 H4B 109.4 . . ?
H4A C4 H4B 108.0 . . ?
O29 C17 C18 106.2(7) . . ?
O29 C17 H17 108.4 . . ?
O29 C17 C16 114.0(7) . . ?
C18 C17 H17 108.4 . . ?
C18 C17 C16 111.2(7) . . ?
C16 C17 H17 108.4 . . ?
O29 C30 H30A 109.5 . . ?
O29 C30 H30B 109.5 . . ?
O29 C30 H30C 109.5 . . ?
H30A C30 H30B 109.5 . . ?
H30A C30 H30C 109.5 . . ?
H30B C30 H30C 109.5 . . ?
C25 C34 H34A 109.5 . . ?
C25 C34 H34B 109.5 . . ?
C25 C34 H34C 109.5 . . ?
H34A C34 H34B 109.5 . . ?
H34A C34 H34C 109.5 . . ?
H34B C34 H34C 109.5 . . ?
O33 C16 C15 112.1(6) . . ?
O33 C16 C17 107.2(7) . . ?
O33 C16 H16 109.1 . . ?
C15 C16 C17 110.2(7) . . ?
C15 C16 H16 109.1 . . ?
C17 C16 H16 109.1 . . ?
C15 C35 H35A 109.5 . . ?
C15 C35 H35B 109.5 . . ?
C15 C35 H35C 109.5 . . ?
H35A C35 H35B 109.5 . . ?
H35A C35 H35C 109.5 . . ?
H35B C35 H35C 109.5 . . ?
C11 C42 H42A 109.5 . . ?
C11 C42 H42B 109.5 . . ?
C11 C42 H42C 109.5 . . ?
H42A C42 H42B 109.5 . . ?
H42A C42 H42C 109.5 . . ?
H42B C42 H42C 109.5 . . ?
C9 C10 C24 121.3(7) . . ?
C9 C10 C11 119.1(7) . . ?
C11 C10 C24 119.3(7) . . ?
C1 C43 H43A 109.5 . . ?
C1 C43 H43B 109.5 . . ?
C1 C43 H43C 109.5 . . ?
H43A C43 H43B 109.5 . . ?
H43A C43 H43C 109.5 . . ?
H43B C43 H43C 109.5 . . ?
O36 C37 H37A 109.5 . . ?
O36 C37 H37B 109.5 . . ?
O36 C37 H37C 109.5 . . ?
H37A C37 H37B 109.5 . . ?
H37A C37 H37C 109.5 . . ?
H37B C37 H37C 109.5 . . ?

loop_
_geom_bond_atom_site_label_1
_geom_bond_atom_site_label_2
_geom_bond_distance
_geom_bond_site_symmetry_2
_geom_bond_publ_flag
O32 C21 1.247(9) . ?
O41 H41 0.8200 . ?
O41 C9 1.370(9) . ?
O14 C13 1.388(9) . ?
O14 C1 1.461(9) . ?
O38 H38 0.8200 . ?
O38 C2 1.408(10) . ?
O31 H31 0.8200 . ?
O31 C23 1.334(9) . ?
O28 C27 1.370(9) . ?
O28 C15 1.462(9) . ?
O29 C17 1.425(10) . ?
O29 C30 1.410(10) . ?
O40 C7 1.275(9) . ?
O39 H39 0.8200 . ?
O39 C5 1.342(10) . ?
O36 C3 1.422(9) . ?
O36 C37 1.413(11) . ?
O33 H33 0.8200 . ?
O33 C16 1.431(10) . ?
C21 C22 1.467(11) . ?
C21 C20 1.471(11) . ?
C22 C23 1.422(11) . ?
C22 C27 1.380(11) . ?
C6 C7 1.441(11) . ?
C6 C5 1.345(11) . ?
C6 C1 1.520(11) . ?
C23 C24 1.405(11) . ?
C13 C8 1.409(11) . ?
C13 C12 1.373(11) . ?
C18 H18A 0.9700 . ?
C18 H18B 0.9700 . ?
C18 C19 1.487(11) . ?
C18 C17 1.522(12) . ?
C8 C9 1.404(11) . ?
C8 C7 1.452(11) . ?
C27 C26 1.387(10) . ?
C9 C10 1.375(11) . ?
C12 H12 0.9300 . ?
C12 C11 1.397(11) . ?
C25 C26 1.392(11) . ?
C25 C24 1.386(11) . ?
C25 C34 1.501(11) . ?
C20 C15 1.492(11) . ?
C20 C19 1.373(11) . ?
C26 H26 0.9300 . ?
C3 H3 0.9800 . ?
C3 C2 1.541(11) . ?
C3 C4 1.501(11) . ?
C24 C10 1.498(11) . ?
C15 C16 1.511(12) . ?
C15 C35 1.521(12) . ?
C2 H2 0.9800 . ?
C2 C1 1.528(11) . ?
C19 H19 0.9300 . ?
C5 C4 1.488(12) . ?
C11 C42 1.504(11) . ?
C11 C10 1.409(11) . ?
C1 C43 1.530(11) . ?
C4 H4A 0.9700 . ?
C4 H4B 0.9700 . ?
C17 H17 0.9800 . ?
C17 C16 1.536(11) . ?
C30 H30A 0.9600 . ?
C30 H30B 0.9600 . ?
C30 H30C 0.9600 . ?
C34 H34A 0.9600 . ?
C34 H34B 0.9600 . ?
C34 H34C 0.9600 . ?
C16 H16 0.9800 . ?
C35 H35A 0.9600 . ?
C35 H35B 0.9600 . ?
C35 H35C 0.9600 . ?
C42 H42A 0.9600 . ?
C42 H42B 0.9600 . ?
C42 H42C 0.9600 . ?
C43 H43A 0.9600 . ?
C43 H43B 0.9600 . ?
C43 H43C 0.9600 . ?
C37 H37A 0.9600 . ?
C37 H37B 0.9600 . ?
C37 H37C 0.9600 . ?

loop_
_geom_torsion_atom_site_label_1
_geom_torsion_atom_site_label_2
_geom_torsion_atom_site_label_3
_geom_torsion_atom_site_label_4
_geom_torsion
_geom_torsion_site_symmetry_1
_geom_torsion_site_symmetry_2
_geom_torsion_site_symmetry_3
_geom_torsion_site_symmetry_4
_geom_torsion_publ_flag
O32 C21 C22 C23 -5.9(11) . . . . ?
O32 C21 C22 C27 173.1(7) . . . . ?
O32 C21 C20 C15 172.4(7) . . . . ?
O32 C21 C20 C19 -7.6(11) . . . . ?
O41 C9 C10 C24 -10.7(12) . . . . ?
O41 C9 C10 C11 175.6(7) . . . . ?
O14 C13 C8 C9 -177.5(7) . . . . ?
O14 C13 C8 C7 6.5(11) . . . . ?
O14 C13 C12 C11 175.3(7) . . . . ?
O38 C2 C1 O14 45.4(8) . . . . ?
O38 C2 C1 C6 -72.2(8) . . . . ?
O38 C2 C1 C43 161.3(6) . . . . ?
O31 C23 C24 C25 177.4(7) . . . . ?
O31 C23 C24 C10 -4.6(11) . . . . ?
O28 C27 C26 C25 -174.3(6) . . . . ?
O28 C15 C16 O33 55.7(8) . . . . ?
O28 C15 C16 C17 175.0(6) . . . . ?
O29 C17 C16 O33 -54.6(9) . . . . ?
O29 C17 C16 C15 -176.8(7) . . . . ?
O39 C5 C4 C3 160.6(7) . . . . ?
O36 C3 C2 O38 -61.6(9) . . . . ?
O36 C3 C2 C1 176.7(6) . . . . ?
O36 C3 C4 C5 172.7(7) . . . . ?
C21 C22 C23 O31 4.1(11) . . . . ?
C21 C22 C23 C24 -175.8(7) . . . . ?
C21 C22 C27 O28 -7.5(11) . . . . ?
C21 C22 C27 C26 175.8(7) . . . . ?
C21 C20 C15 O28 33.3(10) . . . . ?
C21 C20 C15 C16 146.6(7) . . . . ?
C21 C20 C15 C35 -85.7(8) . . . . ?
C21 C20 C19 C18 -171.2(7) . . . . ?
C22 C21 C20 C15 -9.3(10) . . . . ?
C22 C21 C20 C19 170.7(7) . . . . ?
C22 C23 C24 C25 -2.7(11) . . . . ?
C22 C23 C24 C10 175.4(7) . . . . ?
C22 C27 C26 C25 2.6(12) . . . . ?
C6 C5 C4 C3 -20.9(11) . . . . ?
C23 C22 C27 O28 171.6(7) . . . . ?
C23 C22 C27 C26 -5.2(11) . . . . ?
C23 C24 C10 C9 93.3(9) . . . . ?
C23 C24 C10 C11 -93.1(10) . . . . ?
C13 O14 C1 C6 -53.7(8) . . . . ?
C13 O14 C1 C2 -173.4(6) . . . . ?
C13 O14 C1 C43 68.6(8) . . . . ?
C13 C8 C9 O41 -179.1(7) . . . . ?
C13 C8 C9 C10 2.2(12) . . . . ?
C13 C8 C7 O40 162.7(7) . . . . ?
C13 C8 C7 C6 -13.3(11) . . . . ?
C13 C12 C11 C42 -174.2(7) . . . . ?
C13 C12 C11 C10 2.1(12) . . . . ?
C18 C17 C16 O33 65.4(9) . . . . ?
C18 C17 C16 C15 -56.8(9) . . . . ?
C8 C13 C12 C11 -5.7(12) . . . . ?
C8 C9 C10 C24 168.0(7) . . . . ?
C8 C9 C10 C11 -5.7(12) . . . . ?
C27 O28 C15 C20 -45.5(9) . . . . ?
C27 O28 C15 C16 -164.0(7) . . . . ?
C27 O28 C15 C35 76.6(8) . . . . ?
C27 C22 C23 O31 -174.9(7) . . . . ?
C27 C22 C23 C24 5.1(11) . . . . ?
C9 C8 C7 O40 -13.1(12) . . . . ?
C9 C8 C7 C6 171.0(7) . . . . ?
C12 C13 C8 C9 3.6(11) . . . . ?
C12 C13 C8 C7 -172.4(8) . . . . ?
C12 C11 C10 C9 3.5(11) . . . . ?
C12 C11 C10 C24 -170.3(7) . . . . ?
C25 C24 C10 C9 -88.7(10) . . . . ?
C25 C24 C10 C11 85.0(9) . . . . ?
C20 C21 C22 C23 175.8(7) . . . . ?
C20 C21 C22 C27 -5.2(10) . . . . ?
C20 C15 C16 O33 -62.4(8) . . . . ?
C20 C15 C16 C17 56.9(8) . . . . ?
C26 C25 C24 C23 0.1(11) . . . . ?
C26 C25 C24 C10 -177.9(7) . . . . ?
C3 C2 C1 O14 163.6(6) . . . . ?
C3 C2 C1 C6 46.0(9) . . . . ?
C3 C2 C1 C43 -80.5(8) . . . . ?
C24 C25 C26 C27 0.0(11) . . . . ?
C15 O28 C27 C22 34.8(10) . . . . ?
C15 O28 C27 C26 -148.4(7) . . . . ?
C15 C20 C19 C18 8.9(12) . . . . ?
C2 C3 C4 C5 50.2(9) . . . . ?
C7 C6 C5 O39 3.7(13) . . . . ?
C7 C6 C5 C4 -174.6(8) . . . . ?
C7 C6 C1 O14 46.6(9) . . . . ?
C7 C6 C1 C2 161.4(7) . . . . ?
C7 C6 C1 C43 -72.9(8) . . . . ?
C7 C8 C9 O41 -3.3(12) . . . . ?
C7 C8 C9 C10 178.0(8) . . . . ?
C19 C18 C17 O29 156.7(7) . . . . ?
C19 C18 C17 C16 32.1(10) . . . . ?
C19 C20 C15 O28 -146.7(7) . . . . ?
C19 C20 C15 C16 -33.4(10) . . . . ?
C19 C20 C15 C35 94.3(9) . . . . ?
C5 C6 C7 O40 -11.3(12) . . . . ?
C5 C6 C7 C8 164.5(8) . . . . ?
C5 C6 C1 O14 -132.2(8) . . . . ?
C5 C6 C1 C2 -17.5(10) . . . . ?
C5 C6 C1 C43 108.2(8) . . . . ?
C1 O14 C13 C8 28.9(10) . . . . ?
C1 O14 C13 C12 -152.1(7) . . . . ?
C1 C6 C7 O40 169.8(7) . . . . ?
C1 C6 C7 C8 -14.3(10) . . . . ?
C1 C6 C5 O39 -177.5(7) . . . . ?
C1 C6 C5 C4 4.2(12) . . . . ?
C4 C3 C2 O38 57.2(9) . . . . ?
C4 C3 C2 C1 -64.4(9) . . . . ?
C17 C18 C19 C20 -8.4(12) . . . . ?
C30 O29 C17 C18 179.5(6) . . . . ?
C30 O29 C17 C16 -57.7(9) . . . . ?
C34 C25 C26 C27 -177.4(7) . . . . ?
C34 C25 C24 C23 177.5(7) . . . . ?
C34 C25 C24 C10 -0.6(11) . . . . ?
C35 C15 C16 O33 170.6(7) . . . . ?
C35 C15 C16 C17 -70.1(9) . . . . ?
C42 C11 C10 C9 179.8(8) . . . . ?
C42 C11 C10 C24 6.0(11) . . . . ?
C37 O36 C3 C2 -67.0(9) . . . . ?
C37 O36 C3 C4 172.0(7) . . . . ?
